data_1572847
loop_
_publ_author_name
'Balayan, Kajal'
'Sharma, Himanshu'
'Vanka, Kumar'
'Gonnade, Rajesh G.'
'Sen, Sakya S.'

_publ_section_title
;
 Uncovering diverse reactivity of NHCs with diazoalkane: C-H activation,
 C[double bond, length as m-dash]C bond formation, and access to
 N-heterocyclic methylenehydrazine.
;
_journal_issue 44
_journal_name_full 'Chemical science'
_journal_page_first 18387
_journal_page_last 18394
_journal_paper_doi 10.1039/d4sc05740f
_journal_volume 15
_journal_year 2024
_chemical_formula_moiety 'C28 H39 Cl N4, 0.25 (H2 O)'
_chemical_formula_sum 'C28 H39.5 Cl N4 O0.25'
_chemical_formula_weight 471.58
_space_group_crystal_system triclinic
_space_group_IT_number 2
_space_group_name_Hall '-P 1'
_space_group_name_H-M_alt 'P -1'
_atom_sites_solution_hydrogens mixed
_atom_sites_solution_primary direct
_atom_sites_solution_secondary 'difference Fourier'
_audit_creation_method SHELXL-2018/3
_audit_update_record
;
2024-04-10 deposited with the CCDC.	2024-10-07 downloaded from the CCDC.
;
_cell_angle_alpha 82.729(9)
_cell_angle_beta 82.161(9)
_cell_angle_gamma 89.987(9)
_cell_formula_units_Z 2
_cell_length_a 9.461(3)
_cell_length_b 11.622(4)
_cell_length_c 12.759(4)
_cell_measurement_reflns_used 2428
_cell_measurement_temperature 298(2)
_cell_measurement_theta_max 19.53
_cell_measurement_theta_min 2.53
_cell_volume 1378.4(8)
_computing_cell_refinement 'SAINT (Bruker, 2016)'
_computing_data_collection 'APEX3 (Bruker, 2016)'
_computing_data_reduction 'SAINT (Bruker, 2016)'
_computing_molecular_graphics 'Bruker SHELXTL, Mercury 2020.20'
_computing_publication_material 'Bruker SHELXTL'
_computing_structure_refinement 'SHELXL-2018/3 (Sheldrick, 2018)'
_computing_structure_solution 'SHELXT 2018/2 (Sheldrick, 2018)'
_diffrn_ambient_temperature 298(2)
_diffrn_detector 'Photon II CPAD Area Detector'
_diffrn_detector_area_resol_mean 7.39
_diffrn_measured_fraction_theta_full 0.998
_diffrn_measured_fraction_theta_max 0.998
_diffrn_measurement_device '\k-geometry diffractometer'
_diffrn_measurement_device_type 'Bruker D8 VENTURE Kappa Duo PHOTON II CPAD'
_diffrn_measurement_method '\f and \w scans'
_diffrn_radiation_monochromator 'multilayer mirrors'
_diffrn_radiation_type MoK\a
_diffrn_radiation_wavelength 0.71073
_diffrn_reflns_av_R_equivalents 0.2524
_diffrn_reflns_av_unetI/netI 0.1770
_diffrn_reflns_Laue_measured_fraction_full 0.998
_diffrn_reflns_Laue_measured_fraction_max 0.998
_diffrn_reflns_limit_h_max 11
_diffrn_reflns_limit_h_min -11
_diffrn_reflns_limit_k_max 13
_diffrn_reflns_limit_k_min -13
_diffrn_reflns_limit_l_max 15
_diffrn_reflns_limit_l_min -14
_diffrn_reflns_number 32894
_diffrn_reflns_point_group_measured_fraction_full 0.998
_diffrn_reflns_point_group_measured_fraction_max 0.998
_diffrn_reflns_theta_full 25.000
_diffrn_reflns_theta_max 25.000
_diffrn_reflns_theta_min 2.173
_diffrn_source 'micro-focus sealed tube'
_diffrn_source_type 'Incoatech I\mS HB'
_exptl_absorpt_coefficient_mu 0.161
_exptl_absorpt_correction_T_max 0.7457
_exptl_absorpt_correction_T_min 0.6520
_exptl_absorpt_correction_type multi-scan
_exptl_absorpt_process_details
;
 SADABS 2016/2: Krause, L., Herbst-Irmer, R., Sheldrick G.M. & Stalke D.,
 J. Appl. Cryst. 48 (2015) 3-10
;
_exptl_crystal_colour yellow
_exptl_crystal_density_diffrn 1.136
_exptl_crystal_description plate
_exptl_crystal_F_000 509
_exptl_crystal_size_max 0.150
_exptl_crystal_size_mid 0.110
_exptl_crystal_size_min 0.050
_refine_diff_density_max 0.250
_refine_diff_density_min -0.279
_refine_diff_density_rms 0.058
_refine_ls_extinction_coef 0.018(2)
_refine_ls_extinction_expression Fc^*^=kFc[1+0.001xFc^2^\l^3^/sin(2\q)]^-1/4^
_refine_ls_extinction_method 'SHELXL-2018/3 (Sheldrick 2018)'
_refine_ls_goodness_of_fit_ref 0.843
_refine_ls_hydrogen_treatment mixed
_refine_ls_matrix_type full
_refine_ls_number_parameters 314
_refine_ls_number_reflns 4849
_refine_ls_number_restraints 0
_refine_ls_restrained_S_all 0.843
_refine_ls_R_factor_all 0.1284
_refine_ls_R_factor_gt 0.0563
_refine_ls_shift/su_max 0.001
_refine_ls_shift/su_mean 0.000
_refine_ls_structure_factor_coef Fsqd
_refine_ls_weighting_details 'w=1/[\s^2^(Fo^2^)+(0.0382P)^2^] where P=(Fo^2^+2Fc^2^)/3'
_refine_ls_weighting_scheme calc
_refine_ls_wR_factor_gt 0.1145
_refine_ls_wR_factor_ref 0.1320
_reflns_Friedel_coverage 0.000
_reflns_number_gt 2356
_reflns_number_total 4849
_reflns_threshold_expression 'I > 2\s(I)'
_cod_data_source_file d4sc05740f2.cif
_cod_data_source_block mo_kb_hcl1_0ma_a
_cod_depositor_comments
;
The following automatic conversions were performed:

data item '_atom_sites_solution_primary' value 'direct method' was
changed to 'direct'.

Automatic conversion script
Id: cif_fix_values 8170 2020-07-09 18:12:32Z antanas 

 Adding full bibliography for 1572840--1572853.cif.
;
_cod_original_cell_volume 1378.4(7)
_cod_original_formula_sum 'C28 H39.50 Cl N4 O0.25'
_cod_database_code 1572847
_shelx_shelxl_version_number 2018/3
_shelx_space_group_comment
;
The symmetry employed for this shelxl refinement is uniquely defined
by the following loop, which should always be used as a source of
symmetry information in preference to the above space-group names.
They are only intended as comments.
;
_shelx_estimated_absorpt_t_min 0.976
_shelx_estimated_absorpt_t_max 0.992

loop_
_space_group_symop_operation_xyz
'x, y, z'
'-x, -y, -z'

loop_
_atom_site_label
_atom_site_type_symbol
_atom_site_fract_x
_atom_site_fract_y
_atom_site_fract_z
_atom_site_U_iso_or_equiv
_atom_site_adp_type
_atom_site_occupancy
_atom_site_site_symmetry_order
_atom_site_calc_flag
_atom_site_refinement_flags_posn
_atom_site_refinement_flags_adp
_atom_site_refinement_flags_occupancy
_atom_site_disorder_assembly
_atom_site_disorder_group
Cl1 Cl 0.65550(8) 0.72983(7) 0.76568(6) 0.0361(3) Uani 1 1 d . . . . .
N1 N 0.1611(3) 0.7411(2) 0.61108(18) 0.0231(6) Uani 1 1 d . . . . .
N2 N 0.1789(3) 0.6766(2) 0.77682(18) 0.0238(6) Uani 1 1 d . . . . .
N3 N 0.3942(3) 0.6901(2) 0.6537(2) 0.0254(7) Uani 1 1 d . . . . .
H1 H 0.468(3) 0.695(2) 0.701(2) 0.038 Uiso 1 1 d . U . . .
N4 N 0.4393(3) 0.6686(2) 0.5511(2) 0.0327(7) Uani 1 1 d . . . . .
C1 C 0.2541(3) 0.7032(2) 0.6788(2) 0.0219(7) Uani 1 1 d . . . . .
C2 C 0.0358(3) 0.6972(3) 0.7692(2) 0.0272(8) Uani 1 1 d . . . . .
H2 H -0.039017 0.685473 0.825081 0.033 Uiso 1 1 calc R U . . .
C3 C 0.0243(3) 0.7365(3) 0.6686(2) 0.0259(8) Uani 1 1 d . . . . .
H3 H -0.059693 0.757171 0.641253 0.031 Uiso 1 1 calc R U . . .
C4 C 0.1986(3) 0.8119(3) 0.5083(2) 0.0242(8) Uani 1 1 d . . . . .
C5 C 0.2261(3) 0.9314(3) 0.5090(2) 0.0263(8) Uani 1 1 d . . . . .
C6 C 0.2580(3) 0.9975(3) 0.4116(3) 0.0321(8) Uani 1 1 d . . . . .
H6 H 0.278215 1.076248 0.409037 0.038 Uiso 1 1 calc R U . . .
C7 C 0.2610(3) 0.9505(3) 0.3172(3) 0.0361(9) Uani 1 1 d . . . . .
H7 H 0.281796 0.997460 0.252280 0.043 Uiso 1 1 calc R U . . .
C8 C 0.2331(3) 0.8332(3) 0.3195(2) 0.0324(9) Uani 1 1 d . . . . .
H8 H 0.236558 0.802132 0.255542 0.039 Uiso 1 1 calc R U . . .
C9 C 0.2002(3) 0.7611(3) 0.4147(2) 0.0265(8) Uani 1 1 d . . . . .
C10 C 0.1645(3) 0.6334(3) 0.4178(2) 0.0321(8) Uani 1 1 d . . . . .
H10 H 0.178195 0.593534 0.487997 0.039 Uiso 1 1 calc R U . . .
C11 C 0.2610(5) 0.5771(3) 0.3325(3) 0.0727(14) Uani 1 1 d . . . . .
H11A H 0.245976 0.494485 0.344427 0.109 Uiso 1 1 calc R U . . .
H11B H 0.359071 0.594872 0.336527 0.109 Uiso 1 1 calc R U . . .
H11C H 0.238468 0.606603 0.263093 0.109 Uiso 1 1 calc R U . . .
C12 C 0.0078(4) 0.6181(3) 0.4031(3) 0.0551(11) Uani 1 1 d . . . . .
H12A H -0.011698 0.538062 0.398235 0.083 Uiso 1 1 calc R U . . .
H12B H -0.010573 0.664765 0.338874 0.083 Uiso 1 1 calc R U . . .
H12C H -0.052560 0.642040 0.462984 0.083 Uiso 1 1 calc R U . . .
C13 C 0.2244(3) 0.9848(3) 0.6119(2) 0.0306(8) Uani 1 1 d . . . . .
H13 H 0.181508 0.928039 0.671051 0.037 Uiso 1 1 calc R U . . .
C14 C 0.3768(3) 1.0119(3) 0.6306(3) 0.0380(9) Uani 1 1 d . . . . .
H14A H 0.430209 0.941636 0.635123 0.057 Uiso 1 1 calc R U . . .
H14B H 0.373893 1.045172 0.695960 0.057 Uiso 1 1 calc R U . . .
H14C H 0.421670 1.065892 0.572389 0.057 Uiso 1 1 calc R U . . .
C15 C 0.1361(4) 1.0938(3) 0.6116(3) 0.0456(10) Uani 1 1 d . . . . .
H15D H 0.041192 1.076300 0.598864 0.068 Uiso 1 1 calc R U . . .
H15E H 0.179101 1.151978 0.556243 0.068 Uiso 1 1 calc R U . . .
H15F H 0.132054 1.122152 0.679368 0.068 Uiso 1 1 calc R U . . .
C16 C 0.2381(3) 0.6309(3) 0.8727(2) 0.0259(8) Uani 1 1 d . . . . .
C17 C 0.2891(3) 0.7111(3) 0.9331(2) 0.0295(8) Uani 1 1 d . . . . .
C18 C 0.3399(3) 0.6635(3) 1.0262(2) 0.0357(9) Uani 1 1 d . . . . .
H18 H 0.374774 0.712975 1.068848 0.043 Uiso 1 1 calc R U . . .
C19 C 0.3403(3) 0.5461(3) 1.0571(2) 0.0365(9) Uani 1 1 d . . . . .
H19 H 0.375306 0.517336 1.119766 0.044 Uiso 1 1 calc R U . . .
C20 C 0.2887(3) 0.4705(3) 0.9954(2) 0.0333(9) Uani 1 1 d . . . . .
H20 H 0.288543 0.391075 1.017421 0.040 Uiso 1 1 calc R U . . .
C21 C 0.2370(3) 0.5114(3) 0.9010(2) 0.0278(8) Uani 1 1 d . . . . .
C22 C 0.1852(3) 0.4260(3) 0.8329(2) 0.0287(8) Uani 1 1 d . . . . .
H22 H 0.146205 0.471025 0.773479 0.034 Uiso 1 1 calc R U . . .
C23 C 0.3085(4) 0.3569(3) 0.7861(3) 0.0614(12) Uani 1 1 d . . . . .
H23A H 0.275564 0.308380 0.738560 0.092 Uiso 1 1 calc R U . . .
H23B H 0.346319 0.309379 0.842627 0.092 Uiso 1 1 calc R U . . .
H23C H 0.381779 0.409026 0.747597 0.092 Uiso 1 1 calc R U . . .
C24 C 0.0671(4) 0.3475(3) 0.8950(3) 0.0564(12) Uani 1 1 d . . . . .
H24A H 0.034796 0.296513 0.849231 0.085 Uiso 1 1 calc R U . . .
H24B H -0.010930 0.393675 0.921133 0.085 Uiso 1 1 calc R U . . .
H24C H 0.102299 0.302449 0.954052 0.085 Uiso 1 1 calc R U . . .
C25 C 0.2882(3) 0.8407(3) 0.8997(2) 0.0352(9) Uani 1 1 d . . . . .
H25 H 0.300014 0.853048 0.821574 0.042 Uiso 1 1 calc R U . . .
C26 C 0.1450(4) 0.8930(3) 0.9393(3) 0.0574(11) Uani 1 1 d . . . . .
H26A H 0.146136 0.974325 0.913637 0.086 Uiso 1 1 calc R U . . .
H26B H 0.129705 0.882405 1.015828 0.086 Uiso 1 1 calc R U . . .
H26C H 0.069359 0.854934 0.913054 0.086 Uiso 1 1 calc R U . . .
C27 C 0.4099(4) 0.9061(3) 0.9344(3) 0.0559(11) Uani 1 1 d . . . . .
H27A H 0.413333 0.984901 0.900644 0.084 Uiso 1 1 calc R U . . .
H27B H 0.498591 0.869488 0.913843 0.084 Uiso 1 1 calc R U . . .
H27C H 0.394453 0.905057 1.010421 0.084 Uiso 1 1 calc R U . . .
C28 C 0.5735(4) 0.6645(3) 0.5246(3) 0.0415(9) Uani 1 1 d . . . . .
H28A H 0.634737 0.675736 0.573729 0.050 Uiso 1 1 calc R U . . .
H28B H 0.610424 0.650201 0.456241 0.050 Uiso 1 1 calc R U . . .
O1 O 0.2193(9) 1.1567(7) 0.0653(6) 0.040(2) Uiso 0.25 1 d . . P . .

loop_
_atom_site_aniso_label
_atom_site_aniso_U_11
_atom_site_aniso_U_22
_atom_site_aniso_U_33
_atom_site_aniso_U_23
_atom_site_aniso_U_13
_atom_site_aniso_U_12
Cl1 0.0281(5) 0.0413(6) 0.0393(5) -0.0021(4) -0.0094(4) -0.0048(4)
N1 0.0205(15) 0.0294(16) 0.0188(15) -0.0019(12) -0.0017(12) -0.0035(12)
N2 0.0215(16) 0.0314(16) 0.0187(15) -0.0028(12) -0.0038(12) -0.0041(12)
N3 0.0165(16) 0.0386(17) 0.0215(16) -0.0052(13) -0.0024(12) -0.0006(13)
N4 0.0280(18) 0.0461(19) 0.0226(16) -0.0045(13) 0.0014(13) 0.0050(14)
C1 0.024(2) 0.0214(18) 0.0202(19) -0.0046(14) -0.0003(16) -0.0059(14)
C2 0.0169(19) 0.040(2) 0.025(2) -0.0097(16) 0.0003(15) -0.0082(15)
C3 0.0116(17) 0.034(2) 0.033(2) -0.0087(16) -0.0027(15) -0.0057(14)
C4 0.0187(18) 0.032(2) 0.0209(18) 0.0008(15) -0.0038(14) -0.0023(14)
C5 0.0152(17) 0.029(2) 0.036(2) -0.0039(17) -0.0080(15) -0.0036(14)
C6 0.0244(19) 0.029(2) 0.042(2) 0.0051(18) -0.0098(16) -0.0064(15)
C7 0.027(2) 0.046(2) 0.032(2) 0.0110(18) -0.0049(16) -0.0051(17)
C8 0.027(2) 0.044(2) 0.024(2) 0.0009(17) -0.0007(15) 0.0025(17)
C9 0.0213(18) 0.035(2) 0.0237(19) -0.0028(16) -0.0042(14) -0.0005(15)
C10 0.043(2) 0.028(2) 0.0278(19) -0.0076(16) -0.0089(17) 0.0018(17)
C11 0.121(4) 0.050(3) 0.043(3) -0.009(2) 0.008(3) 0.023(3)
C12 0.069(3) 0.034(2) 0.072(3) -0.002(2) -0.047(2) -0.010(2)
C13 0.0236(19) 0.029(2) 0.040(2) -0.0084(16) -0.0056(16) -0.0044(15)
C14 0.029(2) 0.038(2) 0.049(2) -0.0072(18) -0.0121(17) -0.0039(16)
C15 0.035(2) 0.040(2) 0.068(3) -0.021(2) -0.0151(19) 0.0040(18)
C16 0.0197(18) 0.043(2) 0.0150(18) -0.0064(16) 0.0001(14) -0.0060(16)
C17 0.0215(18) 0.045(2) 0.0223(19) -0.0116(17) 0.0014(15) -0.0076(16)
C18 0.033(2) 0.053(3) 0.024(2) -0.0143(18) -0.0050(16) -0.0074(18)
C19 0.033(2) 0.057(3) 0.0204(19) -0.0083(19) -0.0056(16) 0.0035(19)
C20 0.038(2) 0.039(2) 0.0220(19) -0.0013(17) -0.0025(17) 0.0025(17)
C21 0.0239(19) 0.040(2) 0.0192(19) -0.0056(16) 0.0005(15) -0.0046(16)
C22 0.029(2) 0.037(2) 0.0204(18) -0.0041(16) -0.0048(15) -0.0033(16)
C23 0.049(3) 0.086(3) 0.059(3) -0.047(2) -0.004(2) -0.002(2)
C24 0.059(3) 0.064(3) 0.045(2) -0.018(2) 0.008(2) -0.027(2)
C25 0.042(2) 0.039(2) 0.0245(19) -0.0087(17) -0.0024(16) -0.0130(18)
C26 0.054(3) 0.039(2) 0.081(3) -0.006(2) -0.014(2) -0.006(2)
C27 0.049(3) 0.058(3) 0.066(3) -0.025(2) -0.010(2) -0.021(2)
C28 0.039(2) 0.055(3) 0.028(2) -0.0015(18) 0.0001(18) 0.0061(19)

loop_
_atom_type_symbol
_atom_type_description
_atom_type_scat_dispersion_real
_atom_type_scat_dispersion_imag
_atom_type_scat_source
C C 0.0033 0.0016 'International Tables Vol C Tables 4.2.6.8 and 6.1.1.4'
H H 0.0000 0.0000 'International Tables Vol C Tables 4.2.6.8 and 6.1.1.4'
Cl Cl 0.1484 0.1585 'International Tables Vol C Tables 4.2.6.8 and 6.1.1.4'
N N 0.0061 0.0033 'International Tables Vol C Tables 4.2.6.8 and 6.1.1.4'
O O 0.0106 0.0060 'International Tables Vol C Tables 4.2.6.8 and 6.1.1.4'

loop_
_geom_angle_atom_site_label_1
_geom_angle_atom_site_label_2
_geom_angle_atom_site_label_3
_geom_angle
_geom_angle_site_symmetry_1
_geom_angle_site_symmetry_3
_geom_angle_publ_flag
C1 N1 C3 108.3(2) . . ?
C1 N1 C4 125.3(2) . . ?
C3 N1 C4 123.2(3) . . ?
C1 N2 C2 108.3(3) . . ?
C1 N2 C16 125.5(3) . . ?
C2 N2 C16 126.2(2) . . ?
C1 N3 N4 116.0(3) . . ?
C1 N3 H1 126.9(16) . . ?
N4 N3 H1 117.1(16) . . ?
C28 N4 N3 116.1(3) . . ?
N3 C1 N2 125.7(3) . . ?
N3 C1 N1 126.6(3) . . ?
N2 C1 N1 107.7(3) . . ?
C3 C2 N2 108.2(3) . . ?
C3 C2 H2 125.9 . . ?
N2 C2 H2 125.9 . . ?
C2 C3 N1 107.6(3) . . ?
C2 C3 H3 126.2 . . ?
N1 C3 H3 126.2 . . ?
C9 C4 C5 123.2(3) . . ?
C9 C4 N1 119.4(3) . . ?
C5 C4 N1 117.3(3) . . ?
C6 C5 C4 116.7(3) . . ?
C6 C5 C13 120.9(3) . . ?
C4 C5 C13 122.3(3) . . ?
C5 C6 C7 121.8(3) . . ?
C5 C6 H6 119.1 . . ?
C7 C6 H6 119.1 . . ?
C6 C7 C8 119.9(3) . . ?
C6 C7 H7 120.1 . . ?
C8 C7 H7 120.1 . . ?
C9 C8 C7 121.6(3) . . ?
C9 C8 H8 119.2 . . ?
C7 C8 H8 119.2 . . ?
C8 C9 C4 116.8(3) . . ?
C8 C9 C10 121.8(3) . . ?
C4 C9 C10 121.4(3) . . ?
C9 C10 C12 109.9(3) . . ?
C9 C10 C11 112.1(3) . . ?
C12 C10 C11 109.8(3) . . ?
C9 C10 H10 108.3 . . ?
C12 C10 H10 108.3 . . ?
C11 C10 H10 108.3 . . ?
C10 C11 H11A 109.5 . . ?
C10 C11 H11B 109.5 . . ?
H11A C11 H11B 109.5 . . ?
C10 C11 H11C 109.5 . . ?
H11A C11 H11C 109.5 . . ?
H11B C11 H11C 109.5 . . ?
C10 C12 H12A 109.5 . . ?
C10 C12 H12B 109.5 . . ?
H12A C12 H12B 109.5 . . ?
C10 C12 H12C 109.5 . . ?
H12A C12 H12C 109.5 . . ?
H12B C12 H12C 109.5 . . ?
C15 C13 C5 111.8(3) . . ?
C15 C13 C14 110.0(3) . . ?
C5 C13 C14 110.5(2) . . ?
C15 C13 H13 108.1 . . ?
C5 C13 H13 108.1 . . ?
C14 C13 H13 108.1 . . ?
C13 C14 H14A 109.5 . . ?
C13 C14 H14B 109.5 . . ?
H14A C14 H14B 109.5 . . ?
C13 C14 H14C 109.5 . . ?
H14A C14 H14C 109.5 . . ?
H14B C14 H14C 109.5 . . ?
C13 C15 H15D 109.5 . . ?
C13 C15 H15E 109.5 . . ?
H15D C15 H15E 109.5 . . ?
C13 C15 H15F 109.5 . . ?
H15D C15 H15F 109.5 . . ?
H15E C15 H15F 109.5 . . ?
C21 C16 C17 123.9(3) . . ?
C21 C16 N2 118.4(3) . . ?
C17 C16 N2 117.6(3) . . ?
C18 C17 C16 115.6(3) . . ?
C18 C17 C25 122.1(3) . . ?
C16 C17 C25 122.3(3) . . ?
C19 C18 C17 122.3(3) . . ?
C19 C18 H18 118.8 . . ?
C17 C18 H18 118.8 . . ?
C18 C19 C20 120.1(3) . . ?
C18 C19 H19 119.9 . . ?
C20 C19 H19 119.9 . . ?
C19 C20 C21 121.0(3) . . ?
C19 C20 H20 119.5 . . ?
C21 C20 H20 119.5 . . ?
C16 C21 C20 117.1(3) . . ?
C16 C21 C22 123.1(3) . . ?
C20 C21 C22 119.8(3) . . ?
C24 C22 C23 111.5(3) . . ?
C24 C22 C21 111.6(2) . . ?
C23 C22 C21 110.5(3) . . ?
C24 C22 H22 107.7 . . ?
C23 C22 H22 107.7 . . ?
C21 C22 H22 107.7 . . ?
C22 C23 H23A 109.5 . . ?
C22 C23 H23B 109.5 . . ?
H23A C23 H23B 109.5 . . ?
C22 C23 H23C 109.5 . . ?
H23A C23 H23C 109.5 . . ?
H23B C23 H23C 109.5 . . ?
C22 C24 H24A 109.5 . . ?
C22 C24 H24B 109.5 . . ?
H24A C24 H24B 109.5 . . ?
C22 C24 H24C 109.5 . . ?
H24A C24 H24C 109.5 . . ?
H24B C24 H24C 109.5 . . ?
C17 C25 C27 113.6(3) . . ?
C17 C25 C26 111.6(3) . . ?
C27 C25 C26 109.9(3) . . ?
C17 C25 H25 107.1 . . ?
C27 C25 H25 107.1 . . ?
C26 C25 H25 107.1 . . ?
C25 C26 H26A 109.5 . . ?
C25 C26 H26B 109.5 . . ?
H26A C26 H26B 109.5 . . ?
C25 C26 H26C 109.5 . . ?
H26A C26 H26C 109.5 . . ?
H26B C26 H26C 109.5 . . ?
C25 C27 H27A 109.5 . . ?
C25 C27 H27B 109.5 . . ?
H27A C27 H27B 109.5 . . ?
C25 C27 H27C 109.5 . . ?
H27A C27 H27C 109.5 . . ?
H27B C27 H27C 109.5 . . ?
N4 C28 H28A 120.0 . . ?
N4 C28 H28B 120.0 . . ?
H28A C28 H28B 120.0 . . ?

loop_
_geom_bond_atom_site_label_1
_geom_bond_atom_site_label_2
_geom_bond_distance
_geom_bond_site_symmetry_2
_geom_bond_publ_flag
N1 C1 1.351(4) . ?
N1 C3 1.396(3) . ?
N1 C4 1.457(4) . ?
N2 C1 1.351(3) . ?
N2 C2 1.389(4) . ?
N2 C16 1.454(4) . ?
N3 C1 1.334(4) . ?
N3 N4 1.375(3) . ?
N3 H1 0.99(3) . ?
N4 C28 1.271(4) . ?
C2 C3 1.327(4) . ?
C2 H2 0.9300 . ?
C3 H3 0.9300 . ?
C4 C9 1.395(4) . ?
C4 C5 1.414(4) . ?
C5 C6 1.373(4) . ?
C5 C13 1.519(4) . ?
C6 C7 1.381(4) . ?
C6 H6 0.9300 . ?
C7 C8 1.384(4) . ?
C7 H7 0.9300 . ?
C8 C9 1.384(4) . ?
C8 H8 0.9300 . ?
C9 C10 1.517(4) . ?
C10 C12 1.533(4) . ?
C10 C11 1.535(4) . ?
C10 H10 0.9800 . ?
C11 H11A 0.9600 . ?
C11 H11B 0.9600 . ?
C11 H11C 0.9600 . ?
C12 H12A 0.9600 . ?
C12 H12B 0.9600 . ?
C12 H12C 0.9600 . ?
C13 C15 1.518(4) . ?
C13 C14 1.532(4) . ?
C13 H13 0.9800 . ?
C14 H14A 0.9600 . ?
C14 H14B 0.9600 . ?
C14 H14C 0.9600 . ?
C15 H15D 0.9600 . ?
C15 H15E 0.9600 . ?
C15 H15F 0.9600 . ?
C16 C21 1.389(4) . ?
C16 C17 1.408(4) . ?
C17 C18 1.391(4) . ?
C17 C25 1.513(4) . ?
C18 C19 1.372(4) . ?
C18 H18 0.9300 . ?
C19 C20 1.382(4) . ?
C19 H19 0.9300 . ?
C20 C21 1.390(4) . ?
C20 H20 0.9300 . ?
C21 C22 1.521(4) . ?
C22 C24 1.512(4) . ?
C22 C23 1.515(4) . ?
C22 H22 0.9800 . ?
C23 H23A 0.9600 . ?
C23 H23B 0.9600 . ?
C23 H23C 0.9600 . ?
C24 H24A 0.9600 . ?
C24 H24B 0.9600 . ?
C24 H24C 0.9600 . ?
C25 C27 1.524(4) . ?
C25 C26 1.533(4) . ?
C25 H25 0.9800 . ?
C26 H26A 0.9600 . ?
C26 H26B 0.9600 . ?
C26 H26C 0.9600 . ?
C27 H27A 0.9600 . ?
C27 H27B 0.9600 . ?
C27 H27C 0.9600 . ?
C28 H28A 0.9300 . ?
C28 H28B 0.9300 . ?

loop_
_geom_torsion_atom_site_label_1
_geom_torsion_atom_site_label_2
_geom_torsion_atom_site_label_3
_geom_torsion_atom_site_label_4
_geom_torsion
_geom_torsion_site_symmetry_1
_geom_torsion_site_symmetry_2
_geom_torsion_site_symmetry_3
_geom_torsion_site_symmetry_4
_geom_torsion_publ_flag
C1 N3 N4 C28 175.1(3) . . . . ?
N4 N3 C1 N2 150.3(3) . . . . ?
N4 N3 C1 N1 -27.2(4) . . . . ?
C2 N2 C1 N3 -177.1(3) . . . . ?
C16 N2 C1 N3 1.1(5) . . . . ?
C2 N2 C1 N1 0.8(3) . . . . ?
C16 N2 C1 N1 179.0(3) . . . . ?
C3 N1 C1 N3 177.1(3) . . . . ?
C4 N1 C1 N3 -22.9(5) . . . . ?
C3 N1 C1 N2 -0.7(3) . . . . ?
C4 N1 C1 N2 159.3(2) . . . . ?
C1 N2 C2 C3 -0.5(3) . . . . ?
C16 N2 C2 C3 -178.7(3) . . . . ?
N2 C2 C3 N1 0.0(3) . . . . ?
C1 N1 C3 C2 0.4(3) . . . . ?
C4 N1 C3 C2 -160.1(3) . . . . ?
C1 N1 C4 C9 105.7(3) . . . . ?
C3 N1 C4 C9 -97.1(3) . . . . ?
C1 N1 C4 C5 -76.8(4) . . . . ?
C3 N1 C4 C5 80.4(4) . . . . ?
C9 C4 C5 C6 -1.2(4) . . . . ?
N1 C4 C5 C6 -178.5(3) . . . . ?
C9 C4 C5 C13 -179.7(3) . . . . ?
N1 C4 C5 C13 2.9(4) . . . . ?
C4 C5 C6 C7 1.0(4) . . . . ?
C13 C5 C6 C7 179.6(3) . . . . ?
C5 C6 C7 C8 -0.8(5) . . . . ?
C6 C7 C8 C9 0.8(5) . . . . ?
C7 C8 C9 C4 -0.9(4) . . . . ?
C7 C8 C9 C10 177.8(3) . . . . ?
C5 C4 C9 C8 1.1(4) . . . . ?
N1 C4 C9 C8 178.4(3) . . . . ?
C5 C4 C9 C10 -177.6(3) . . . . ?
N1 C4 C9 C10 -0.3(4) . . . . ?
C8 C9 C10 C12 -81.7(4) . . . . ?
C4 C9 C10 C12 96.9(3) . . . . ?
C8 C9 C10 C11 40.7(4) . . . . ?
C4 C9 C10 C11 -140.6(3) . . . . ?
C6 C5 C13 C15 50.1(4) . . . . ?
C4 C5 C13 C15 -131.5(3) . . . . ?
C6 C5 C13 C14 -72.8(4) . . . . ?
C4 C5 C13 C14 105.6(3) . . . . ?
C1 N2 C16 C21 -94.2(3) . . . . ?
C2 N2 C16 C21 83.7(4) . . . . ?
C1 N2 C16 C17 87.7(3) . . . . ?
C2 N2 C16 C17 -94.4(3) . . . . ?
C21 C16 C17 C18 -0.2(4) . . . . ?
N2 C16 C17 C18 177.7(2) . . . . ?
C21 C16 C17 C25 -179.9(3) . . . . ?
N2 C16 C17 C25 -1.9(4) . . . . ?
C16 C17 C18 C19 0.0(4) . . . . ?
C25 C17 C18 C19 179.6(3) . . . . ?
C17 C18 C19 C20 -0.2(5) . . . . ?
C18 C19 C20 C21 0.6(5) . . . . ?
C17 C16 C21 C20 0.6(4) . . . . ?
N2 C16 C21 C20 -177.3(3) . . . . ?
C17 C16 C21 C22 -178.2(3) . . . . ?
N2 C16 C21 C22 3.8(4) . . . . ?
C19 C20 C21 C16 -0.8(4) . . . . ?
C19 C20 C21 C22 178.1(3) . . . . ?
C16 C21 C22 C24 -123.6(3) . . . . ?
C20 C21 C22 C24 57.6(4) . . . . ?
C16 C21 C22 C23 111.8(3) . . . . ?
C20 C21 C22 C23 -67.1(4) . . . . ?
C18 C17 C25 C27 31.4(4) . . . . ?
C16 C17 C25 C27 -149.0(3) . . . . ?
C18 C17 C25 C26 -93.5(4) . . . . ?
C16 C17 C25 C26 86.1(3) . . . . ?
